data_2104230
loop_
_publ_author_name
'Kalinowska-T\/lu\'scik, Justyna'
'Jarzembek, Krystyna'
'\'Sliwi\'nski, Jan'
'Oleksyn, Barbara J.'
'Kozik, Violetta'
'Pola\'nski, Jaros\/law'

_publ_section_title
;
 Bitter sweeteners: tetrazole derivatives of arylsulfonylalcanoids --
 synthesis, structure and comparative study
;
_journal_coeditor_code BS5063
_journal_issue 6
_journal_name_full 'Acta Crystallographica Section B'
_journal_page_first 760
_journal_page_last 770
_journal_paper_doi 10.1107/S0108768108027481
_journal_volume 64
_journal_year 2008
_chemical_formula_moiety 'C9 H9 Cl N4 O2 S'
_chemical_formula_sum 'C9 H9 Cl N4 O2 S'
_chemical_formula_weight 272.71
_chemical_name_systematic
;
5-[1-(4-chlorphenylsulfonyl)ethyl]-1H-tetrazol
;
_space_group_IT_number 14
_symmetry_cell_setting monoclinic
_symmetry_space_group_name_Hall '-P 2yn'
_symmetry_space_group_name_H-M 'P 1 21/n 1'
_audit_creation_method 'WinGX routine CIF_UPDATE'
_cell_angle_alpha 90
_cell_angle_beta 108.737(2)
_cell_angle_gamma 90
_cell_formula_units_Z 8
_cell_length_a 9.7121(2)
_cell_length_b 19.1953(7)
_cell_length_c 13.4438(4)
_cell_measurement_reflns_used 5416
_cell_measurement_temperature 293(2)
_cell_measurement_theta_max 27.48
_cell_measurement_theta_min 1
_cell_volume 2373.46(13)
_computing_cell_refinement 'HKL Scalepack (Otwinowski & Minor 1997)'
_computing_data_collection 'Collect (Nonius BV, 1997-2000)'
_computing_data_reduction 'HKL Denzo and Scalepack (Otwinowski & Minor 19'
_computing_molecular_graphics 'Ortep-3 for Windows (Farrugia, 1997)'
_computing_publication_material 'WinGX publication routines (Farrugia, 1999)'
_computing_structure_refinement 'SHELXL-97 (Sheldrick, 1997)'
_computing_structure_solution 'SHELXS-97 (Sheldrick, 1997)'
_diffrn_measured_fraction_theta_full 0.994
_diffrn_measured_fraction_theta_max 0.994
_diffrn_measurement_device '95mm CCD camera on \k-goniostat'
_diffrn_measurement_device_type KappaCCD
_diffrn_measurement_method CCD
_diffrn_radiation_type MoK\a
_diffrn_radiation_wavelength 0.71073
_diffrn_reflns_av_R_equivalents 0.0471
_diffrn_reflns_limit_h_max 12
_diffrn_reflns_limit_h_min -12
_diffrn_reflns_limit_k_max 24
_diffrn_reflns_limit_k_min -23
_diffrn_reflns_limit_l_max 17
_diffrn_reflns_limit_l_min -17
_diffrn_reflns_number 16855
_diffrn_reflns_theta_full 27.5
_diffrn_reflns_theta_max 27.5
_diffrn_reflns_theta_min 1.92
_exptl_absorpt_coefficient_mu 0.493
_exptl_absorpt_correction_T_max 0.99
_exptl_absorpt_correction_T_min 0.94
_exptl_absorpt_correction_type multi-scan
_exptl_absorpt_process_details
;
 HKL Denzo and Scalepack (Otwinowski & Minor 1997)
;
_exptl_crystal_colour white
_exptl_crystal_density_diffrn 1.526
_exptl_crystal_density_method 'not measured'
_exptl_crystal_description plate
_exptl_crystal_F_000 1120
_exptl_crystal_size_max 0.14
_exptl_crystal_size_mid 0.11
_exptl_crystal_size_min 0.02
_refine_diff_density_max 0.357
_refine_diff_density_min -0.368
_refine_ls_extinction_coef 0.0026(7)
_refine_ls_extinction_expression Fc^*^=kFc[1+0.001xFc^2^\l^3^/sin(2\q)]^-1/4^
_refine_ls_extinction_method SHELXL
_refine_ls_goodness_of_fit_ref 1.022
_refine_ls_hydrogen_treatment mixed
_refine_ls_matrix_type full
_refine_ls_number_parameters 316
_refine_ls_number_reflns 5416
_refine_ls_number_restraints 0
_refine_ls_restrained_S_all 1.022
_refine_ls_R_factor_gt 0.054
_refine_ls_shift/su_max 0.001
_refine_ls_structure_factor_coef Fsqd
_refine_ls_weighting_details 'calc w=1/[\s^2^(Fo^2^)+(0.0539P)^2^+0.1761P] where P=(Fo^2^+2Fc^2^)/3'
_refine_ls_weighting_scheme calc
_refine_ls_wR_factor_ref 0.136
_reflns_number_gt 2925
_reflns_number_total 5416
_reflns_threshold_expression >2sigma(I)
_cod_data_source_file bs5063.cif
_cod_data_source_block (2)
_cod_original_cell_volume 2373.46(12)
_cod_original_sg_symbol_Hall -P2yn
_cod_original_sg_symbol_H-M P21/n
_cod_database_code 2104230

loop_
_symmetry_equiv_pos_as_xyz
'x, y, z'
'-x+1/2, y+1/2, -z+1/2'
'-x, -y, -z'
'x-1/2, -y-1/2, z-1/2'

loop_
_atom_site_type_symbol
_atom_site_label
_atom_site_fract_x
_atom_site_fract_y
_atom_site_fract_z
_atom_site_U_iso_or_equiv
_atom_site_adp_type
_atom_site_calc_flag
_atom_site_refinement_flags
_atom_site_occupancy
Cl Cl11 1.23368(9) 0.47041(6) 0.41305(7) 0.0777(3) Uani d . 1
S S11 0.57463(8) 0.40607(4) 0.31104(6) 0.0431(2) Uani d . 1
O O11 0.5001(2) 0.46932(11) 0.31898(17) 0.0584(6) Uani d . 1
O O12 0.5559(2) 0.34472(11) 0.36688(15) 0.0575(6) Uani d . 1
C C14 1.0507(3) 0.45300(19) 0.3891(2) 0.0477(8) Uani d . 1
C C13 1.0084(3) 0.38643(19) 0.4036(2) 0.0510(8) Uani d . 1
H H13 1.0775 0.3516 0.4287 0.061 Uiso calc R 1
C C12 0.8626(3) 0.37185(17) 0.3805(2) 0.0464(8) Uani d . 1
H H12 0.8323 0.327 0.3894 0.056 Uiso calc R 1
C C11 0.7614(3) 0.42455(16) 0.3440(2) 0.0398(7) Uani d . 1
C C16 0.8051(3) 0.49192(16) 0.3315(2) 0.0441(7) Uani d . 1
H H16 0.7366 0.5271 0.308 0.053 Uiso calc R 1
C C15 0.9509(3) 0.50609(18) 0.3542(2) 0.0506(8) Uani d . 1
H H15 0.9818 0.551 0.3462 0.061 Uiso calc R 1
C C17 0.5134(3) 0.38295(15) 0.1726(2) 0.0389(7) Uani d . 1
H H17 0.4076 0.3889 0.1474 0.047 Uiso calc R 1
C C18 0.5418(3) 0.30833(15) 0.1594(2) 0.0356(7) Uani d . 1
N N11 0.4488(3) 0.25661(13) 0.15380(19) 0.0439(6) Uani d . 1
H H11N 0.361(3) 0.2587(14) 0.1592(18) 0.041(8) Uiso d . 1
N N12 0.5110(3) 0.19586(14) 0.1444(2) 0.0528(7) Uani d . 1
N N13 0.6406(3) 0.21118(15) 0.1446(2) 0.0534(7) Uani d . 1
N N14 0.6631(2) 0.28096(14) 0.15365(18) 0.0439(6) Uani d . 1
C C19 0.5739(3) 0.43111(16) 0.1066(2) 0.0501(8) Uani d . 1
H H19A 0.5514 0.4786 0.1179 0.075 Uiso calc R 1
H H19B 0.5309 0.4196 0.0336 0.075 Uiso calc R 1
H H19C 0.6774 0.4255 0.1266 0.075 Uiso calc R 1
Cl Cl21 -0.21840(9) 0.59502(7) 0.08306(8) 0.0934(4) Uani d . 1
S S21 0.43776(8) 0.66151(4) 0.18032(5) 0.0408(2) Uani d . 1
O O21 0.5138(2) 0.59882(11) 0.17306(15) 0.0513(6) Uani d . 1
O O22 0.4566(2) 0.72268(11) 0.12394(15) 0.0553(6) Uani d . 1
C C24 -0.0365(3) 0.6126(2) 0.1046(2) 0.0532(9) Uani d . 1
C C23 0.0618(3) 0.55943(19) 0.1281(2) 0.0567(9) Uani d . 1
H H23 0.0307 0.5137 0.1291 0.068 Uiso calc R 1
C C22 0.2083(3) 0.57405(17) 0.1504(2) 0.0505(8) Uani d . 1
H H22 0.2767 0.5384 0.1683 0.061 Uiso calc R 1
C C21 0.2517(3) 0.64225(16) 0.1458(2) 0.0389(7) Uani d . 1
C C26 0.1500(3) 0.69601(17) 0.1196(2) 0.0462(8) Uani d . 1
H H26 0.1793 0.7418 0.1161 0.055 Uiso calc R 1
C C25 0.0053(3) 0.6801(2) 0.0991(2) 0.0520(8) Uani d . 1
H H25 -0.0641 0.7153 0.0816 0.062 Uiso calc R 1
C C27 0.4936(3) 0.68393(15) 0.3185(2) 0.0419(7) Uani d . 1
H H27 0.5998 0.6803 0.3444 0.05 Uiso calc R 1
C C28 0.4585(3) 0.75783(15) 0.33175(19) 0.0343(7) Uani d . 1
N N21 0.5508(3) 0.81094(13) 0.34114(18) 0.0409(6) Uani d . 1
H H21N 0.646(3) 0.8089(16) 0.343(2) 0.066(10) Uiso d . 1
N N22 0.4836(3) 0.87101(13) 0.34909(18) 0.0475(6) Uani d . 1
N N23 0.3537(3) 0.85409(14) 0.34572(18) 0.0475(7) Uani d . 1
N N24 0.3341(2) 0.78385(14) 0.33473(18) 0.0436(6) Uani d . 1
C C29 0.4378(4) 0.63338(17) 0.3829(2) 0.0589(9) Uani d . 1
H H29A 0.4652 0.5868 0.3711 0.088 Uiso calc R 1
H H29B 0.3337 0.6365 0.3624 0.088 Uiso calc R 1
H H29C 0.4789 0.6447 0.456 0.088 Uiso calc R 1

loop_
_atom_site_aniso_label
_atom_site_aniso_U_11
_atom_site_aniso_U_22
_atom_site_aniso_U_33
_atom_site_aniso_U_12
_atom_site_aniso_U_13
_atom_site_aniso_U_23
Cl11 0.0470(5) 0.0986(9) 0.0872(6) -0.0084(5) 0.0213(5) -0.0056(6)
S11 0.0482(5) 0.0378(5) 0.0521(4) -0.0013(4) 0.0283(4) -0.0027(4)
O11 0.0592(13) 0.0436(14) 0.0863(15) 0.0059(11) 0.0429(12) -0.0113(12)
O12 0.0773(16) 0.0486(15) 0.0578(12) -0.0114(12) 0.0375(12) 0.0043(11)
C14 0.0441(18) 0.057(2) 0.0425(16) -0.0030(17) 0.0154(15) -0.0084(16)
C13 0.048(2) 0.054(2) 0.0450(17) 0.0102(18) 0.0077(15) 0.0035(16)
C12 0.058(2) 0.033(2) 0.0479(17) -0.0018(16) 0.0165(16) 0.0004(15)
C11 0.0458(17) 0.038(2) 0.0377(15) 0.0005(15) 0.0158(14) -0.0008(14)
C16 0.0465(18) 0.036(2) 0.0513(17) 0.0028(15) 0.0172(15) 0.0004(15)
C15 0.056(2) 0.043(2) 0.0547(19) -0.0091(17) 0.0212(16) -0.0038(16)
C17 0.0302(15) 0.0388(19) 0.0468(16) 0.0013(13) 0.0109(13) 0.0007(14)
C18 0.0279(15) 0.0363(18) 0.0437(15) 0.0001(14) 0.0131(13) -0.0016(14)
N11 0.0344(14) 0.0405(17) 0.0632(16) -0.0044(13) 0.0245(13) -0.0051(13)
N12 0.0508(16) 0.0388(18) 0.0716(17) -0.0014(14) 0.0235(14) -0.0095(14)
N13 0.0412(15) 0.0487(19) 0.0746(17) 0.0028(14) 0.0244(14) -0.0116(15)
N14 0.0332(13) 0.0413(17) 0.0593(15) 0.0009(12) 0.0179(12) -0.0071(13)
C19 0.061(2) 0.043(2) 0.0486(17) -0.0058(17) 0.0201(15) 0.0036(15)
Cl21 0.0405(5) 0.1428(11) 0.0927(7) -0.0158(6) 0.0154(5) 0.0245(7)
S21 0.0410(4) 0.0381(5) 0.0484(4) -0.0033(4) 0.0217(4) -0.0049(4)
O21 0.0503(13) 0.0431(14) 0.0696(13) 0.0032(11) 0.0322(11) -0.0110(11)
O22 0.0685(14) 0.0475(14) 0.0572(12) -0.0121(12) 0.0305(11) 0.0031(11)
C24 0.0365(18) 0.076(3) 0.0459(17) -0.0081(19) 0.0113(15) 0.0031(18)
C23 0.050(2) 0.058(2) 0.061(2) -0.0142(19) 0.0163(17) 0.0023(18)
C22 0.0485(19) 0.040(2) 0.062(2) 0.0003(17) 0.0175(16) -0.0016(16)
C21 0.0398(16) 0.0385(19) 0.0398(15) -0.0033(15) 0.0145(13) -0.0028(14)
C26 0.0479(19) 0.043(2) 0.0425(16) 0.0002(16) 0.0074(14) -0.0041(14)
C25 0.0421(18) 0.060(3) 0.0480(18) 0.0111(17) 0.0063(15) -0.0027(17)
C27 0.0342(15) 0.040(2) 0.0513(17) 0.0026(14) 0.0134(14) -0.0033(15)
C28 0.0291(15) 0.0364(19) 0.0382(14) -0.0021(13) 0.0119(12) -0.0036(13)
N21 0.0360(14) 0.0367(16) 0.0552(15) -0.0015(13) 0.0218(12) -0.0052(12)
N22 0.0536(16) 0.0368(17) 0.0580(15) -0.0014(14) 0.0263(13) -0.0037(13)
N23 0.0444(15) 0.0449(18) 0.0563(15) 0.0043(13) 0.0206(13) -0.0052(13)
N24 0.0329(13) 0.0447(18) 0.0569(15) 0.0004(13) 0.0195(12) -0.0078(13)
C29 0.077(2) 0.050(2) 0.0532(18) -0.0010(19) 0.0262(17) 0.0009(17)

loop_
_atom_type_symbol
_atom_type_description
_atom_type_scat_dispersion_real
_atom_type_scat_dispersion_imag
_atom_type_scat_source
C C 0.0033 0.0016 'International Tables Vol C Tables 4.2.6.8 and 6.1.1.4'
H H 0 0 'International Tables Vol C Tables 4.2.6.8 and 6.1.1.4'
Cl Cl 0.1484 0.1585 'International Tables Vol C Tables 4.2.6.8 and 6.1.1.4'
N N 0.0061 0.0033 'International Tables Vol C Tables 4.2.6.8 and 6.1.1.4'
O O 0.0106 0.006 'International Tables Vol C Tables 4.2.6.8 and 6.1.1.4'
S S 0.1246 0.1234 'International Tables Vol C Tables 4.2.6.8 and 6.1.1.4'

loop_
_geom_angle_atom_site_label_1
_geom_angle_atom_site_label_2
_geom_angle_atom_site_label_3
_geom_angle
O11 S11 O12 120.16(12)
O11 S11 C11 108.33(14)
O12 S11 C11 109.04(14)
O11 S11 C17 106.01(13)
O12 S11 C17 106.25(13)
C11 S11 C17 106.19(12)
C13 C14 C15 121.6(3)
C13 C14 Cl11 119.2(3)
C15 C14 Cl11 119.1(3)
C14 C13 C12 119.3(3)
C14 C13 H13 120.4
C12 C13 H13 120.4
C13 C12 C11 119.5(3)
C13 C12 H12 120.3
C11 C12 H12 120.3
C12 C11 C16 120.9(3)
C12 C11 S11 119.9(2)
C16 C11 S11 119.2(2)
C15 C16 C11 119.4(3)
C15 C16 H16 120.3
C11 C16 H16 120.3
C16 C15 C14 119.3(3)
C16 C15 H15 120.3
C14 C15 H15 120.3
C18 C17 C19 113.3(2)
C18 C17 S11 110.28(19)
C19 C17 S11 112.8(2)
C18 C17 H17 106.6
C19 C17 H17 106.6
S11 C17 H17 106.6
N14 C18 N11 107.7(3)
N14 C18 C17 126.8(3)
N11 C18 C17 125.5(2)
C18 N11 N12 109.8(2)
C18 N11 H11N 128.4(18)
N12 N11 H11N 121.7(18)
N13 N12 N11 105.7(2)
N12 N13 N14 110.7(2)
C18 N14 N13 106.2(2)
C17 C19 H19A 109.5
C17 C19 H19B 109.5
H19A C19 H19B 109.5
C17 C19 H19C 109.5
H19A C19 H19C 109.5
H19B C19 H19C 109.5
O21 S21 O22 119.59(12)
O21 S21 C21 108.35(13)
O22 S21 C21 109.07(14)
O21 S21 C27 106.17(13)
O22 S21 C27 107.41(13)
C21 S21 C27 105.34(12)
C23 C24 C25 121.6(3)
C23 C24 Cl21 119.6(3)
C25 C24 Cl21 118.8(3)
C24 C23 C22 119.5(3)
C24 C23 H23 120.2
C22 C23 H23 120.2
C21 C22 C23 119.2(3)
C21 C22 H22 120.4
C23 C22 H22 120.4
C22 C21 C26 120.7(3)
C22 C21 S21 119.4(2)
C26 C21 S21 119.8(2)
C25 C26 C21 118.8(3)
C25 C26 H26 120.6
C21 C26 H26 120.6
C24 C25 C26 120.1(3)
C24 C25 H25 120
C26 C25 H25 120
C28 C27 C29 114.0(2)
C28 C27 S21 110.20(19)
C29 C27 S21 113.0(2)
C28 C27 H27 106.4
C29 C27 H27 106.4
S21 C27 H27 106.4
N24 C28 N21 107.5(3)
N24 C28 C27 127.9(3)
N21 C28 C27 124.6(2)
C28 N21 N22 109.5(2)
C28 N21 H21N 127(2)
N22 N21 H21N 123(2)
N23 N22 N21 106.0(2)
N22 N23 N24 110.7(2)
C28 N24 N23 106.3(2)
C27 C29 H29A 109.5
C27 C29 H29B 109.5
H29A C29 H29B 109.5
C27 C29 H29C 109.5
H29A C29 H29C 109.5
H29B C29 H29C 109.5

loop_
_geom_bond_atom_site_label_1
_geom_bond_atom_site_label_2
_geom_bond_distance
Cl11 C14 1.734(3)
S11 O11 1.435(2)
S11 O12 1.439(2)
S11 C11 1.759(3)
S11 C17 1.818(3)
C14 C13 1.375(4)
C14 C15 1.381(4)
C13 C12 1.378(4)
C13 H13 0.93
C12 C11 1.386(4)
C12 H12 0.93
C11 C16 1.388(4)
C16 C15 1.376(4)
C16 H16 0.93
C15 H15 0.93
C17 C18 1.480(4)
C17 C19 1.524(3)
C17 H17 0.98
C18 N14 1.315(3)
C18 N11 1.328(3)
N11 N12 1.337(3)
N11 H11N 0.88(3)
N12 N13 1.293(3)
N13 N14 1.356(3)
C19 H19A 0.96
C19 H19B 0.96
C19 H19C 0.96
Cl21 C24 1.729(3)
S21 O21 1.431(2)
S21 O22 1.441(2)
S21 C21 1.755(3)
S21 C27 1.812(3)
C24 C23 1.364(4)
C24 C25 1.367(5)
C23 C22 1.385(4)
C23 H23 0.93
C22 C21 1.383(4)
C22 H22 0.93
C21 C26 1.393(4)
C26 C25 1.376(4)
C26 H26 0.93
C25 H25 0.93
C27 C28 1.483(4)
C27 C29 1.512(4)
C27 H27 0.98
C28 N24 1.320(3)
C28 N21 1.336(3)
N21 N22 1.346(3)
N21 H21N 0.92(3)
N22 N23 1.290(3)
N23 N24 1.363(3)
C29 H29A 0.96
C29 H29B 0.96
C29 H29C 0.96

loop_
_geom_hbond_atom_site_label_D
_geom_hbond_atom_site_label_H
_geom_hbond_atom_site_label_A
_geom_hbond_site_symmetry_A
_geom_hbond_distance_DH
_geom_hbond_distance_HA
_geom_hbond_distance_DA
_geom_hbond_angle_DHA
N11 H11N N24 2_545 0.88(3) 1.98(3) 2.849(3) 168(2)
N21 H21N N14 2_655 0.92(3) 1.92(3) 2.817(3) 166(3)

loop_
_geom_torsion_atom_site_label_1
_geom_torsion_atom_site_label_2
_geom_torsion_atom_site_label_3
_geom_torsion_atom_site_label_4
_geom_torsion
C15 C14 C13 C12 1.5(4)
Cl11 C14 C13 C12 -177.35(19)
C14 C13 C12 C11 -0.5(4)
C13 C12 C11 C16 -0.7(4)
C13 C12 C11 S11 178.4(2)
O11 S11 C11 C12 156.0(2)
O12 S11 C11 C12 23.6(2)
C17 S11 C11 C12 -90.5(2)
O11 S11 C11 C16 -24.9(2)
O12 S11 C11 C16 -157.3(2)
C17 S11 C11 C16 88.6(2)
C12 C11 C16 C15 1.0(4)
S11 C11 C16 C15 -178.1(2)
C11 C16 C15 C14 0.0(4)
C13 C14 C15 C16 -1.2(4)
Cl11 C14 C15 C16 177.6(2)
O11 S11 C17 C18 -160.50(17)
O12 S11 C17 C18 -31.6(2)
C11 S11 C17 C18 84.4(2)
O11 S11 C17 C19 71.6(2)
O12 S11 C17 C19 -159.5(2)
C11 S11 C17 C19 -43.4(2)
C19 C17 C18 N14 41.7(4)
S11 C17 C18 N14 -85.9(3)
C19 C17 C18 N11 -140.0(3)
S11 C17 C18 N11 92.4(3)
N14 C18 N11 N12 0.0(3)
C17 C18 N11 N12 -178.5(3)
C18 N11 N12 N13 0.1(3)
N11 N12 N13 N14 -0.2(3)
N11 C18 N14 N13 -0.1(3)
C17 C18 N14 N13 178.4(3)
N12 N13 N14 C18 0.2(3)
C25 C24 C23 C22 2.1(5)
Cl21 C24 C23 C22 -176.8(2)
C24 C23 C22 C21 -1.7(4)
C23 C22 C21 C26 0.4(4)
C23 C22 C21 S21 176.9(2)
O21 S21 C21 C22 20.3(3)
O22 S21 C21 C22 152.0(2)
C27 S21 C21 C22 -93.0(2)
O21 S21 C21 C26 -163.2(2)
O22 S21 C21 C26 -31.5(2)
C27 S21 C21 C26 83.5(2)
C22 C21 C26 C25 0.5(4)
S21 C21 C26 C25 -176.03(19)
C23 C24 C25 C26 -1.3(5)
Cl21 C24 C25 C26 177.7(2)
C21 C26 C25 C24 0.0(4)
O21 S21 C27 C28 162.51(18)
O22 S21 C27 C28 33.5(2)
C21 S21 C27 C28 -82.7(2)
O21 S21 C27 C29 -68.7(2)
O22 S21 C27 C29 162.3(2)
C21 S21 C27 C29 46.1(2)
C29 C27 C28 N24 -43.4(4)
S21 C27 C28 N24 84.9(3)
C29 C27 C28 N21 137.8(3)
S21 C27 C28 N21 -93.9(3)
N24 C28 N21 N22 -0.6(3)
C27 C28 N21 N22 178.4(2)
C28 N21 N22 N23 0.7(3)
N21 N22 N23 N24 -0.5(3)
N21 C28 N24 N23 0.3(3)
C27 C28 N24 N23 -178.7(2)
N22 N23 N24 C28 0.2(3)
